data_7713806
loop_
_publ_author_name
'Li, Tongyu'
'Wang, Dongwei'
'Heng, Yi'
'Hou, Guohua'
'Zi, Guofu'
'Walter, Marc D.'

_publ_section_title
;
 Reactivity of a Lewis base supported uranium terminal imido metallocene
 towards small molecules
;
_journal_name_full 'Dalton Transactions'
_journal_paper_doi 10.1039/D3DT02165C
_journal_year 2023
_chemical_formula_moiety 'C42 H72 N2 Si6 U'
_chemical_formula_sum 'C42 H72 N2 Si6 U'
_chemical_formula_weight 1011.58
_space_group_crystal_system triclinic
_space_group_IT_number 2
_space_group_name_Hall '-P 1'
_space_group_name_H-M_alt 'P -1'
_atom_sites_solution_hydrogens geom
_audit_creation_date 2021-01-19
_audit_creation_method
;
Olex2 1.2
(compiled 2018.05.29 svn.r3508 for OlexSys, GUI svn.r5506)
;
_audit_update_record
;
2023-06-29 deposited with the CCDC.	2023-08-28 downloaded from the CCDC.
;
_cell_angle_alpha 92.121(2)
_cell_angle_beta 101.119(2)
_cell_angle_gamma 97.782(2)
_cell_formula_units_Z 4
_cell_length_a 12.0216(4)
_cell_length_b 22.2346(5)
_cell_length_c 23.1886(4)
_cell_measurement_reflns_used 26310
_cell_measurement_temperature 99.98(10)
_cell_measurement_theta_max 76.1370
_cell_measurement_theta_min 3.8570
_cell_volume 6013.1(3)
_computing_cell_refinement 'CrysAlisPro 1.171.40.84a (Rigaku OD, 2020)'
_computing_data_collection 'CrysAlisPro 1.171.40.84a (Rigaku OD, 2020)'
_computing_data_reduction 'CrysAlisPro 1.171.40.84a (Rigaku OD, 2020)'
_computing_molecular_graphics 'Olex2 (Dolomanov et al., 2009)'
_computing_publication_material 'Olex2 (Dolomanov et al., 2009)'
_computing_structure_refinement 'ShelXL (Sheldrick, 2015)'
_diffrn_ambient_environment N~2~
_diffrn_ambient_temperature 99.98(10)
_diffrn_detector 'Hybrid Pixel Array Detector'
_diffrn_detector_area_resol_mean 10.0000
_diffrn_detector_type HyPix
_diffrn_measured_fraction_theta_full 0.997
_diffrn_measured_fraction_theta_max 0.949
_diffrn_measurement_details
;
List of Runs (angles in degrees, time in seconds):

  # Type    Start    End  Width  t~exp~   \w     \q     \k     \f   Frames
#--------------------------------------------------------------------------
  1  \w     -4.00  27.00   0.50    0.81    --  -46.95  23.00 -17.00   62
  2  \w    -16.00  11.00   0.50    0.81    --  -46.95  19.00 120.00   54
  3  \w    -68.00 -35.00   0.50    1.00    -- -102.00  61.00 120.00   66
  4  \w    -57.00 -31.00   0.50    1.00    -- -102.00 125.00  30.00   52
  5  \w    -69.00 -29.00   0.50    1.00    -- -102.00  61.00-120.00   80
  6  \w   -111.00 -70.00   0.50    1.00    -- -102.00 125.00  30.00   82
  7  \w   -115.00 -70.00   0.50    1.00    -- -102.00 132.00  27.74   90
  8  \w   -108.00 -35.00   0.50    0.81    --  -46.95 -23.00 177.00  146
  9  \w    -24.00  30.00   0.50    0.81    --   46.95 -23.00 177.00  108
 10  \w    -26.00  42.00   0.50    0.81    --   46.95 -37.00 120.00  136
 11  \w     42.00 116.00   0.50    0.81    --   46.95  23.00 -17.00  148
 12  \w     96.00 177.00   0.50    1.00    --  104.75  23.00 -17.00  162
 13  \w    123.00 152.00   0.50    1.00    --  104.75  15.00  90.00   58
 14  \w    125.00 156.00   0.50    1.00    --  104.75  15.00  60.00   62
 15  \w     76.00 170.00   0.50    1.00    --  104.75 125.00 -30.00  188
 16  \w    142.00 176.00   0.50    1.00    --  104.75 125.00   0.00   68
 17  \w    137.00 164.00   0.50    1.00    --  104.75 125.00-120.00   54
 18  \w    136.00 177.00   0.50    1.00    --  104.75  45.00-180.00   82
 19  \w     83.00 136.00   0.50    1.00    --  104.75 125.00   0.00  106
 20  \w     77.00 127.00   0.50    1.00    --  104.75 125.00-120.00  100
 21  \w     92.00 132.00   0.50    1.00    --  104.75  45.00-180.00   80
 22  \w     45.00  70.00   0.50    0.81    --   46.95  37.00-120.00   50
 23  \w     32.00  72.00   0.50    1.00    --  104.75 -61.00   0.00   80
 24  \w     33.00  73.00   0.50    1.00    --  104.75 -61.00  30.00   80
 25  \w     38.00  77.00   0.50    1.00    --  104.75 -77.00   0.00   78
 26  \w     80.00 116.00   0.50    1.00    --  104.75-125.00   0.00   72
 27  \w     76.00 112.00   0.50    1.00    --  104.75-125.00 -30.00   72
 28  \w     57.00 114.00   0.50    1.00    --  104.75-125.00-150.00  114
 29  \w     32.00 117.00   0.50    1.00    --  104.75-125.00 -60.00  170
 30  \w     41.00  80.00   0.50    1.00    --  104.75 -94.00-180.00   78
 31  \w     36.00  63.00   0.50    1.00    --  104.75 -61.00-150.00   54
 32  \w     33.00 108.00   0.50    1.00    --  104.75 -77.00 -90.00  150
 33  \w     30.00  94.00   0.50    0.81    --   46.95-125.00  30.00  128
 34  \w     34.00  62.00   0.50    1.00    --  104.75 -61.00 120.00   56
 35  \w     33.00  73.00   0.50    1.00    --  104.75 -61.00  90.00   80
 36  \w     33.00 115.00   0.50    1.00    --  104.75-125.00 150.00  164
 37  \w     33.00  91.00   0.50    1.00    --  104.75 -77.00 -30.00  116
 38  \w     34.00  59.00   0.50    1.00    --  104.75 -61.00 -30.00   50
 39  \w    -24.00  62.00   0.50    0.81    --   46.95 -57.00-120.00  172
 40  \w   -119.00 -75.00   0.50    0.81    --  -46.95-125.00 -90.00   88
 41  \w   -173.00 -94.00   0.50    1.00    -- -102.00 -45.00 -60.00  158
 42  \w   -171.00-124.00   0.50    1.00    -- -102.00 -45.00 150.00   94
 43  \w   -175.00-116.00   0.50    1.00    -- -102.00 -23.00 177.00  118
;
_diffrn_measurement_device 'four-circle diffractometer'
_diffrn_measurement_device_type 'XtaLAB Synergy R, DW system, HyPix'
_diffrn_measurement_method '\w scans'
_diffrn_orient_matrix_type 'CrysAlisPro convention (1999,Acta A55,543-557)'
_diffrn_orient_matrix_UB_11 -0.0681480000
_diffrn_orient_matrix_UB_12 -0.0631711000
_diffrn_orient_matrix_UB_13 0.0035189000
_diffrn_orient_matrix_UB_21 0.1130022000
_diffrn_orient_matrix_UB_22 -0.0257169000
_diffrn_orient_matrix_UB_23 0.0198922000
_diffrn_orient_matrix_UB_31 -0.0033681000
_diffrn_orient_matrix_UB_32 0.0160956000
_diffrn_orient_matrix_UB_33 0.0647733000
_diffrn_radiation_monochromator mirror
_diffrn_radiation_probe x-ray
_diffrn_radiation_type CuK\a
_diffrn_radiation_wavelength 1.54184
_diffrn_reflns_av_unetI/netI 0.0828
_diffrn_reflns_Laue_measured_fraction_full 0.997
_diffrn_reflns_Laue_measured_fraction_max 0.949
_diffrn_reflns_limit_h_max 15
_diffrn_reflns_limit_h_min -15
_diffrn_reflns_limit_k_max 27
_diffrn_reflns_limit_k_min -27
_diffrn_reflns_limit_l_max 28
_diffrn_reflns_limit_l_min -28
_diffrn_reflns_number 24360
_diffrn_reflns_point_group_measured_fraction_full 0.997
_diffrn_reflns_point_group_measured_fraction_max 0.949
_diffrn_reflns_theta_full 67.684
_diffrn_reflns_theta_max 77.868
_diffrn_reflns_theta_min 3.788
_diffrn_source 'Rotating-anode X-ray tube'
_diffrn_source_type 'Rigaku (Cu) X-ray Source'
_exptl_absorpt_coefficient_mu 8.913
_exptl_absorpt_correction_T_max 1.00000
_exptl_absorpt_correction_T_min 0.52301
_exptl_absorpt_correction_type multi-scan
_exptl_absorpt_process_details
;
CrysAlisPro 1.171.40.84a (Rigaku Oxford Diffraction, 2020)
Empirical absorption correction using spherical harmonics,
implemented in SCALE3 ABSPACK scaling algorithm.
;
_exptl_crystal_colour brown
_exptl_crystal_colour_primary brown
_exptl_crystal_density_diffrn 1.117
_exptl_crystal_description block
_exptl_crystal_F_000 2056
_exptl_crystal_size_max 0.25
_exptl_crystal_size_mid 0.15
_exptl_crystal_size_min 0.1
_refine_diff_density_max 8.297
_refine_diff_density_min -4.498
_refine_diff_density_rms 0.321
_refine_ls_extinction_method none
_refine_ls_goodness_of_fit_ref 1.048
_refine_ls_hydrogen_treatment constr
_refine_ls_matrix_type full
_refine_ls_number_parameters 959
_refine_ls_number_reflns 24360
_refine_ls_number_restraints 504
_refine_ls_restrained_S_all 1.041
_refine_ls_R_factor_all 0.1225
_refine_ls_R_factor_gt 0.1078
_refine_ls_shift/su_max 0.001
_refine_ls_shift/su_mean 0.000
_refine_ls_structure_factor_coef Fsqd
_refine_ls_weighting_details 'w=1/[\s^2^(Fo^2^)+(0.1384P)^2^+188.7739P] where P=(Fo^2^+2Fc^2^)/3'
_refine_ls_weighting_scheme calc
_refine_ls_wR_factor_gt 0.2886
_refine_ls_wR_factor_ref 0.3025
_reflns_Friedel_coverage 0.000
_reflns_number_gt 19525
_reflns_number_total 24360
_reflns_threshold_expression 'I > 2\s(I)'
_cod_data_source_file d3dt02165c2.cif
_cod_data_source_block compound16
_cod_database_code 7713806
_shelx_shelxl_version_number 2014/7
_chemical_oxdiff_formula C1H1N1Si1U1
_shelx_space_group_comment
;
The symmetry employed for this shelxl refinement is uniquely defined
by the following loop, which should always be used as a source of
symmetry information in preference to the above space-group names.
They are only intended as comments.
;
_shelx_estimated_absorpt_t_max 0.469
_shelx_estimated_absorpt_t_min 0.214
_diffrn_oxdiff_digest_frames
;
0157bc883dc99d20d394b0aeb8f1d3d0f604206d0ae
;
_reflns_odcompleteness_completeness 99.77
_reflns_odcompleteness_iscentric 1
_reflns_odcompleteness_theta 66.97
_olex2_refinement_description
;
1. Twinned data refinement
 Scales: 0.806(3)
 0.194(3)
2. Fixed Uiso
 At 1.2 times of:
  All C(H) groups
 At 1.5 times of:
  All C(H,H,H) groups
3. Uiso/Uaniso restraints and constraints
Uanis(C1) \\sim Ueq, Uanis(C2) \\sim Ueq, Uanis(C3) \\sim Ueq, Uanis(C4) \\sim
Ueq, Uanis(C5) \\sim Ueq, Uanis(C6) \\sim Ueq, Uanis(C7) \\sim Ueq, Uanis(C8)
\\sim Ueq, Uanis(C9) \\sim Ueq, Uanis(C10) \\sim Ueq, Uanis(C11) \\sim Ueq,
Uanis(C12) \\sim Ueq, Uanis(C13) \\sim Ueq, Uanis(C14) \\sim Ueq, Uanis(C15)
\\sim Ueq, Uanis(C16) \\sim Ueq, Uanis(C17) \\sim Ueq, Uanis(C18) \\sim Ueq,
Uanis(C19) \\sim Ueq, Uanis(C20) \\sim Ueq, Uanis(C21) \\sim Ueq, Uanis(C22)
\\sim Ueq, Uanis(C23) \\sim Ueq, Uanis(C24) \\sim Ueq, Uanis(C25) \\sim Ueq,
Uanis(C26) \\sim Ueq, Uanis(C27) \\sim Ueq, Uanis(C28) \\sim Ueq, Uanis(C29)
\\sim Ueq, Uanis(C30) \\sim Ueq, Uanis(C31) \\sim Ueq, Uanis(C32) \\sim Ueq,
Uanis(C33) \\sim Ueq, Uanis(C34) \\sim Ueq, Uanis(C35) \\sim Ueq, Uanis(C36)
\\sim Ueq, Uanis(C37) \\sim Ueq, Uanis(C38) \\sim Ueq, Uanis(C39) \\sim Ueq,
Uanis(C40) \\sim Ueq, Uanis(C41) \\sim Ueq, Uanis(C42) \\sim Ueq, Uanis(C43)
\\sim Ueq, Uanis(C44) \\sim Ueq, Uanis(C45) \\sim Ueq, Uanis(C46) \\sim Ueq,
Uanis(C47) \\sim Ueq, Uanis(C48) \\sim Ueq, Uanis(C49) \\sim Ueq, Uanis(C50)
\\sim Ueq, Uanis(C51) \\sim Ueq, Uanis(C52) \\sim Ueq, Uanis(C53) \\sim Ueq,
Uanis(C54) \\sim Ueq, Uanis(C55) \\sim Ueq, Uanis(C56) \\sim Ueq, Uanis(C57)
\\sim Ueq, Uanis(C58) \\sim Ueq, Uanis(C59) \\sim Ueq, Uanis(C60) \\sim Ueq,
Uanis(C61) \\sim Ueq, Uanis(C62) \\sim Ueq, Uanis(C63) \\sim Ueq, Uanis(C64)
\\sim Ueq, Uanis(C65) \\sim Ueq, Uanis(C66) \\sim Ueq, Uanis(C67) \\sim Ueq,
Uanis(C68) \\sim Ueq, Uanis(C69) \\sim Ueq, Uanis(C70) \\sim Ueq, Uanis(C71)
\\sim Ueq, Uanis(C72) \\sim Ueq, Uanis(C73) \\sim Ueq, Uanis(C74) \\sim Ueq,
Uanis(C75) \\sim Ueq, Uanis(C76) \\sim Ueq, Uanis(C77) \\sim Ueq, Uanis(C78)
\\sim Ueq, Uanis(C79) \\sim Ueq, Uanis(C80) \\sim Ueq, Uanis(C81) \\sim Ueq,
Uanis(C82) \\sim Ueq, Uanis(C83) \\sim Ueq, Uanis(C84) \\sim Ueq: with sigma of
0.01 and sigma for terminal atoms of 0.02
4.a Me refined with riding coordinates:
 C10(H10A,H10B,H10C)
4.b Aromatic/amide H refined with riding coordinates:
 C3(H3), C5(H5), C17(H17), C19(H19), C30(H30), C31(H31), C33(H33), C34(H34),
 C37(H37), C38(H38), C40(H40), C41(H41), C45(H45), C47(H47), C59(H59), C61(H61),
  C72(H72), C73(H73), C75(H75), C76(H76), C79(H79), C80(H80), C82(H82), C83(H83)
4.c Idealised Me refined as rotating group:
 C6(H6A,H6B,H6C), C7(H7A,H7B,H7C), C8(H8A,H8B,H8C), C9(H9A,H9B,H9C), C11(H11A,
 H11B,H11C), C12(H12A,H12B,H12C), C13(H13A,H13B,H13C), C14(H14A,H14B,H14C),
 C20(H20A,H20B,H20C), C21(H21A,H21B,H21C), C22(H22A,H22B,H22C), C23(H23A,H23B,
 H23C), C24(H24A,H24B,H24C), C25(H25A,H25B,H25C), C26(H26A,H26B,H26C), C27(H27A,
 H27B,H27C), C28(H28A,H28B,H28C), C35(H35A,H35B,H35C), C42(H42A,H42B,H42C),
 C48(H48A,H48B,H48C), C49(H49A,H49B,H49C), C50(H50A,H50B,H50C), C51(H51A,H51B,
 H51C), C52(H52A,H52B,H52C), C53(H53A,H53B,H53C), C54(H54A,H54B,H54C), C55(H55A,
 H55B,H55C), C56(H56A,H56B,H56C), C62(H62A,H62B,H62C), C63(H63A,H63B,H63C),
 C64(H64A,H64B,H64C), C65(H65A,H65B,H65C), C66(H66A,H66B,H66C), C67(H67A,H67B,
 H67C), C68(H68A,H68B,H68C), C69(H69A,H69B,H69C), C70(H70A,H70B,H70C), C77(H77A,
 H77B,H77C), C84(H84A,H84B,H84C)
;
_platon_squeeze_void_probe_radius 1.20
_olex2_submission_special_instructions 'No special instructions were received'
_oxdiff_exptl_absorpt_empirical_details
;
Empirical correction (ABSPACK) includes:
- Absorption correction using spherical harmonics
- Frame scaling
;
_oxdiff_exptl_absorpt_empirical_full_max 1.644
_oxdiff_exptl_absorpt_empirical_full_min 0.617

loop_
_space_group_symop_operation_xyz
'x, y, z'
'-x, -y, -z'

loop_
_atom_site_label
_atom_site_type_symbol
_atom_site_fract_x
_atom_site_fract_y
_atom_site_fract_z
_atom_site_U_iso_or_equiv
_atom_site_adp_type
_atom_site_occupancy
_atom_site_site_symmetry_order
_atom_site_calc_flag
_atom_site_refinement_flags_posn
_atom_site_refinement_flags_adp
_atom_site_refinement_flags_occupancy
_atom_site_disorder_assembly
_atom_site_disorder_group
U1 U 0.74673(4) 0.23632(2) 0.81293(2) 0.03000(15) Uani 1 1 d . . . . .
Si1 Si 0.4582(4) 0.2598(2) 0.87677(18) 0.0376(10) Uani 1 1 d . . . . .
Si2 Si 0.6649(4) 0.1512(2) 0.95603(17) 0.0358(9) Uani 1 1 d . . . . .
Si3 Si 0.9196(4) 0.3857(2) 0.93764(19) 0.0417(10) Uani 1 1 d . . . . .
Si4 Si 1.0462(4) 0.2533(2) 0.75371(17) 0.0368(10) Uani 1 1 d . . . . .
Si5 Si 0.7729(4) 0.1556(2) 0.65710(16) 0.0324(9) Uani 1 1 d . . . . .
Si6 Si 0.6710(4) 0.3933(2) 0.71390(19) 0.0403(10) Uani 1 1 d . . . . .
N1 N 0.6026(12) 0.1839(6) 0.7747(5) 0.035(3) Uani 1 1 d . . . . .
N2 N 0.8559(16) 0.1811(8) 0.8423(6) 0.052(4) Uani 1 1 d . . . . .
C1 C 0.6163(13) 0.2655(7) 0.8934(6) 0.031(3) Uani 1 1 d . U . . .
C2 C 0.6960(13) 0.2254(8) 0.9249(7) 0.036(3) Uani 1 1 d . U . . .
C3 C 0.8073(14) 0.2614(8) 0.9333(7) 0.036(3) Uani 1 1 d . U . . .
H3 H 0.8743 0.2476 0.9514 0.044 Uiso 1 1 calc R . . . .
C4 C 0.8050(14) 0.3193(8) 0.9116(7) 0.036(3) Uani 1 1 d . U . . .
C5 C 0.6854(13) 0.3224(7) 0.8879(7) 0.034(3) Uani 1 1 d . U . . .
H5 H 0.6573 0.3563 0.8716 0.041 Uiso 1 1 calc R . . . .
C6 C 0.4212(18) 0.3094(10) 0.8149(8) 0.054(5) Uani 1 1 d . U . . .
H6A H 0.4402 0.3513 0.8293 0.080 Uiso 1 1 calc GR . . . .
H6B H 0.3407 0.3006 0.7985 0.080 Uiso 1 1 calc GR . . . .
H6C H 0.4638 0.3019 0.7850 0.080 Uiso 1 1 calc GR . . . .
C7 C 0.4142(16) 0.2945(10) 0.9429(8) 0.051(5) Uani 1 1 d . U . . .
H7A H 0.4301 0.3380 0.9435 0.077 Uiso 1 1 calc GR . . . .
H7B H 0.4564 0.2807 0.9782 0.077 Uiso 1 1 calc GR . . . .
H7C H 0.3336 0.2823 0.9407 0.077 Uiso 1 1 calc GR . . . .
C8 C 0.3750(12) 0.1835(9) 0.8581(8) 0.041(4) Uani 1 1 d . U . . .
H8A H 0.2962 0.1851 0.8596 0.061 Uiso 1 1 calc GR . . . .
H8B H 0.4050 0.1558 0.8858 0.061 Uiso 1 1 calc GR . . . .
H8C H 0.3803 0.1698 0.8191 0.061 Uiso 1 1 calc GR . . . .
C9 C 0.5528(16) 0.1549(9) 1.0023(7) 0.045(4) Uani 1 1 d . U . . .
H9A H 0.4868 0.1687 0.9793 0.068 Uiso 1 1 calc GR . . . .
H9B H 0.5834 0.1827 1.0360 0.068 Uiso 1 1 calc GR . . . .
H9C H 0.5310 0.1152 1.0150 0.068 Uiso 1 1 calc GR . . . .
C10 C 0.6131(15) 0.0850(8) 0.8998(7) 0.040(4) Uani 1 1 d . U . . .
H10A H 0.5990 0.0483 0.9195 0.060 Uiso 1 1 calc R . . . .
H10B H 0.5435 0.0919 0.8744 0.060 Uiso 1 1 calc R . . . .
H10C H 0.6704 0.0810 0.8768 0.060 Uiso 1 1 calc R . . . .
C11 C 0.7990(16) 0.1369(8) 1.0045(7) 0.044(4) Uani 1 1 d . U . . .
H11A H 0.8555 0.1321 0.9812 0.066 Uiso 1 1 calc GR . . . .
H11B H 0.7841 0.1004 1.0245 0.066 Uiso 1 1 calc GR . . . .
H11C H 0.8268 0.1706 1.0330 0.066 Uiso 1 1 calc GR . . . .
C12 C 1.0489(18) 0.3593(11) 0.9822(10) 0.059(5) Uani 1 1 d . U . . .
H12A H 1.0268 0.3355 1.0129 0.089 Uiso 1 1 calc GR . . . .
H12B H 1.1035 0.3940 0.9993 0.089 Uiso 1 1 calc GR . . . .
H12C H 1.0827 0.3350 0.9572 0.089 Uiso 1 1 calc GR . . . .
C13 C 0.968(2) 0.4330(9) 0.8813(8) 0.055(5) Uani 1 1 d . U . . .
H13A H 1.0059 0.4719 0.8994 0.082 Uiso 1 1 calc GR . . . .
H13B H 0.9032 0.4387 0.8517 0.082 Uiso 1 1 calc GR . . . .
H13C H 1.0204 0.4133 0.8635 0.082 Uiso 1 1 calc GR . . . .
C14 C 0.8573(18) 0.4358(10) 0.9850(9) 0.055(5) Uani 1 1 d . U . . .
H14A H 0.7864 0.4456 0.9633 0.082 Uiso 1 1 calc GR . . . .
H14B H 0.9099 0.4726 0.9971 0.082 Uiso 1 1 calc GR . . . .
H14C H 0.8436 0.4152 1.0192 0.082 Uiso 1 1 calc GR . . . .
C15 C 0.8925(12) 0.2657(7) 0.7367(6) 0.029(3) Uani 1 1 d . U . . .
C16 C 0.7899(13) 0.2292(7) 0.7009(6) 0.033(3) Uani 1 1 d . U . . .
C17 C 0.7019(15) 0.2670(7) 0.6957(7) 0.037(3) Uani 1 1 d . U . . .
H17 H 0.6284 0.2567 0.6731 0.044 Uiso 1 1 calc R . . . .
C18 C 0.7434(12) 0.3226(7) 0.7301(6) 0.028(3) Uani 1 1 d . U . . .
C19 C 0.8616(14) 0.3216(7) 0.7532(7) 0.034(3) Uani 1 1 d . U . . .
H19 H 0.9111 0.3533 0.7758 0.041 Uiso 1 1 calc R . . . .
C20 C 1.1150(15) 0.2958(9) 0.8265(8) 0.045(4) Uani 1 1 d . U . . .
H20A H 1.1343 0.3381 0.8205 0.068 Uiso 1 1 calc GR . . . .
H20B H 1.1832 0.2795 0.8431 0.068 Uiso 1 1 calc GR . . . .
H20C H 1.0624 0.2913 0.8529 0.068 Uiso 1 1 calc GR . . . .
C21 C 1.1174(16) 0.2871(9) 0.6944(8) 0.047(4) Uani 1 1 d . U . . .
H21A H 1.0687 0.2755 0.6566 0.070 Uiso 1 1 calc GR . . . .
H21B H 1.1893 0.2723 0.6958 0.070 Uiso 1 1 calc GR . . . .
H21C H 1.1305 0.3306 0.7005 0.070 Uiso 1 1 calc GR . . . .
C22 C 1.0716(14) 0.1727(8) 0.7580(6) 0.037(3) Uani 1 1 d . U . . .
H22A H 1.0337 0.1540 0.7871 0.055 Uiso 1 1 calc GR . . . .
H22B H 1.1524 0.1713 0.7689 0.055 Uiso 1 1 calc GR . . . .
H22C H 1.0419 0.1512 0.7204 0.055 Uiso 1 1 calc GR . . . .
C23 C 0.8822(17) 0.1585(9) 0.6101(8) 0.047(4) Uani 1 1 d . U . . .
H23A H 0.8724 0.1205 0.5873 0.070 Uiso 1 1 calc GR . . . .
H23B H 0.9574 0.1656 0.6346 0.070 Uiso 1 1 calc GR . . . .
H23C H 0.8732 0.1908 0.5841 0.070 Uiso 1 1 calc GR . . . .
C24 C 0.6296(15) 0.1475(8) 0.6071(7) 0.039(4) Uani 1 1 d . U . . .
H24A H 0.5709 0.1375 0.6294 0.059 Uiso 1 1 calc GR . . . .
H24B H 0.6244 0.1157 0.5772 0.059 Uiso 1 1 calc GR . . . .
H24C H 0.6199 0.1851 0.5891 0.059 Uiso 1 1 calc GR . . . .
C25 C 0.7815(15) 0.0889(8) 0.6999(8) 0.044(4) Uani 1 1 d . U . . .
H25A H 0.7689 0.0530 0.6737 0.065 Uiso 1 1 calc GR . . . .
H25B H 0.7242 0.0861 0.7237 0.065 Uiso 1 1 calc GR . . . .
H25C H 0.8561 0.0922 0.7249 0.065 Uiso 1 1 calc GR . . . .
C26 C 0.649(2) 0.4399(10) 0.7782(9) 0.058(5) Uani 1 1 d . U . . .
H26A H 0.7210 0.4533 0.8041 0.087 Uiso 1 1 calc GR . . . .
H26B H 0.5990 0.4157 0.7991 0.087 Uiso 1 1 calc GR . . . .
H26C H 0.6141 0.4746 0.7646 0.087 Uiso 1 1 calc GR . . . .
C27 C 0.765(2) 0.4432(9) 0.6745(10) 0.059(5) Uani 1 1 d . U . . .
H27A H 0.7318 0.4793 0.6648 0.089 Uiso 1 1 calc GR . . . .
H27B H 0.7724 0.4218 0.6390 0.089 Uiso 1 1 calc GR . . . .
H27C H 0.8393 0.4541 0.6994 0.089 Uiso 1 1 calc GR . . . .
C28 C 0.529(2) 0.3714(10) 0.6640(10) 0.062(5) Uani 1 1 d . U . . .
H28A H 0.4738 0.3554 0.6865 0.093 Uiso 1 1 calc GR . . . .
H28B H 0.5349 0.3410 0.6347 0.093 Uiso 1 1 calc GR . . . .
H28C H 0.5052 0.4065 0.6451 0.093 Uiso 1 1 calc GR . . . .
C29 C 0.5038(15) 0.1545(8) 0.7420(7) 0.040(4) Uani 1 1 d . U . . .
C30 C 0.4207(13) 0.1863(7) 0.7081(7) 0.033(3) Uani 1 1 d . U . . .
H30 H 0.4381 0.2283 0.7073 0.039 Uiso 1 1 calc R . . . .
C31 C 0.3154(13) 0.1582(7) 0.6765(6) 0.033(3) Uani 1 1 d . U . . .
H31 H 0.2632 0.1812 0.6565 0.039 Uiso 1 1 calc R . . . .
C32 C 0.2883(15) 0.0944(8) 0.6748(7) 0.039(4) Uani 1 1 d . U . . .
C33 C 0.3720(14) 0.0626(8) 0.7046(7) 0.037(3) Uani 1 1 d . U . . .
H33 H 0.3581 0.0204 0.7030 0.044 Uiso 1 1 calc R . . . .
C34 C 0.4745(15) 0.0924(8) 0.7363(7) 0.037(3) Uani 1 1 d . U . . .
H34 H 0.5274 0.0690 0.7551 0.045 Uiso 1 1 calc R . . . .
C35 C 0.1747(16) 0.0619(8) 0.6431(8) 0.045(4) Uani 1 1 d . U . . .
H35A H 0.1239 0.0910 0.6313 0.067 Uiso 1 1 calc GR . . . .
H35B H 0.1428 0.0346 0.6688 0.067 Uiso 1 1 calc GR . . . .
H35C H 0.1846 0.0392 0.6089 0.067 Uiso 1 1 calc GR . . . .
C36 C 0.9300(13) 0.1435(7) 0.8729(6) 0.030(3) Uani 1 1 d . U . . .
C37 C 0.9030(16) 0.0813(9) 0.8656(8) 0.045(4) Uani 1 1 d . U . . .
H37 H 0.8368 0.0642 0.8392 0.054 Uiso 1 1 calc R . . . .
C38 C 0.9708(14) 0.0443(8) 0.8960(7) 0.036(3) Uani 1 1 d . U . . .
H38 H 0.9497 0.0024 0.8908 0.043 Uiso 1 1 calc R . . . .
C39 C 1.0767(15) 0.0701(8) 0.9367(7) 0.040(4) Uani 1 1 d . U . . .
C40 C 1.1023(18) 0.1318(9) 0.9433(8) 0.048(4) Uani 1 1 d . U . . .
H40 H 1.1688 0.1492 0.9693 0.058 Uiso 1 1 calc R . . . .
C41 C 1.0334(15) 0.1691(8) 0.9127(7) 0.039(4) Uani 1 1 d . U . . .
H41 H 1.0538 0.2111 0.9178 0.046 Uiso 1 1 calc R . . . .
C42 C 1.1484(19) 0.0277(10) 0.9705(8) 0.053(5) Uani 1 1 d . U . . .
H42A H 1.1062 0.0066 0.9967 0.080 Uiso 1 1 calc GR . . . .
H42B H 1.2177 0.0506 0.9929 0.080 Uiso 1 1 calc GR . . . .
H42C H 1.1671 -0.0013 0.9435 0.080 Uiso 1 1 calc GR . . . .
U2 U 0.24753(4) 0.20560(2) 0.31180(2) 0.03006(15) Uani 1 1 d . . . . .
Si7 Si 0.0333(4) 0.1244(2) 0.41185(18) 0.0352(9) Uani 1 1 d . . . . .
Si8 Si 0.3140(4) 0.2315(2) 0.49509(18) 0.0362(9) Uani 1 1 d . . . . .
Si9 Si 0.0589(4) 0.3575(2) 0.3146(2) 0.0422(10) Uani 1 1 d . . . . .
Si10 Si 0.1895(4) 0.2139(2) 0.12942(17) 0.0346(9) Uani 1 1 d . . . . .
Si11 Si 0.4204(4) 0.1177(2) 0.20945(18) 0.0338(9) Uani 1 1 d . . . . .
Si12 Si 0.5053(4) 0.3619(2) 0.3161(2) 0.0390(10) Uani 1 1 d . . . . .
N3 N 0.1156(13) 0.1470(6) 0.2650(6) 0.037(3) Uani 1 1 d . . . . .
N4 N 0.3532(13) 0.1553(7) 0.3587(5) 0.039(3) Uani 1 1 d . . . . .
C43 C 0.1093(14) 0.1983(7) 0.3934(7) 0.034(3) Uani 1 1 d . U . . .
C44 C 0.2128(14) 0.2368(7) 0.4228(7) 0.033(3) Uani 1 1 d . U . . .
C45 C 0.2183(14) 0.2920(8) 0.3939(7) 0.037(3) Uani 1 1 d . U . . .
H45 H 0.2778 0.3242 0.4041 0.044 Uiso 1 1 calc R . . . .
C46 C 0.1226(13) 0.2921(7) 0.3477(7) 0.032(3) Uani 1 1 d . U . . .
C47 C 0.0566(14) 0.2323(7) 0.3480(7) 0.036(3) Uani 1 1 d . U . . .
H47 H -0.0116 0.2182 0.3217 0.043 Uiso 1 1 calc R . . . .
C48 C 0.1056(15) 0.0568(8) 0.3996(7) 0.040(4) Uani 1 1 d . U . . .
H48A H 0.0736 0.0230 0.4188 0.060 Uiso 1 1 calc GR . . . .
H48B H 0.1861 0.0664 0.4156 0.060 Uiso 1 1 calc GR . . . .
H48C H 0.0940 0.0463 0.3581 0.060 Uiso 1 1 calc GR . . . .
C49 C -0.1133(16) 0.1123(8) 0.3658(8) 0.044(4) Uani 1 1 d . U . . .
H49A H -0.1476 0.1487 0.3682 0.066 Uiso 1 1 calc GR . . . .
H49B H -0.1589 0.0793 0.3798 0.066 Uiso 1 1 calc GR . . . .
H49C H -0.1093 0.1027 0.3256 0.066 Uiso 1 1 calc GR . . . .
C50 C 0.0207(16) 0.1309(9) 0.4910(7) 0.043(4) Uani 1 1 d . U . . .
H50A H 0.0925 0.1498 0.5145 0.065 Uiso 1 1 calc GR . . . .
H50B H 0.0012 0.0910 0.5040 0.065 Uiso 1 1 calc GR . . . .
H50C H -0.0380 0.1551 0.4951 0.065 Uiso 1 1 calc GR . . . .
C51 C 0.3372(15) 0.1527(8) 0.5137(6) 0.037(4) Uani 1 1 d . U . . .
H51A H 0.3663 0.1337 0.4829 0.056 Uiso 1 1 calc GR . . . .
H51B H 0.2659 0.1296 0.5176 0.056 Uiso 1 1 calc GR . . . .
H51C H 0.3915 0.1542 0.5502 0.056 Uiso 1 1 calc GR . . . .
C52 C 0.2510(16) 0.2673(9) 0.5535(7) 0.044(4) Uani 1 1 d . U . . .
H52A H 0.2326 0.3065 0.5422 0.066 Uiso 1 1 calc GR . . . .
H52B H 0.3055 0.2721 0.5902 0.066 Uiso 1 1 calc GR . . . .
H52C H 0.1826 0.2418 0.5582 0.066 Uiso 1 1 calc GR . . . .
C53 C 0.4520(17) 0.2802(11) 0.4935(8) 0.057(5) Uani 1 1 d . U . . .
H53A H 0.5092 0.2726 0.5264 0.085 Uiso 1 1 calc GR . . . .
H53B H 0.4418 0.3222 0.4958 0.085 Uiso 1 1 calc GR . . . .
H53C H 0.4762 0.2709 0.4575 0.085 Uiso 1 1 calc GR . . . .
C54 C 0.079(2) 0.4164(9) 0.3766(10) 0.064(6) Uani 1 1 d . U . . .
H54A H 0.0535 0.3982 0.4096 0.096 Uiso 1 1 calc GR . . . .
H54B H 0.0341 0.4481 0.3642 0.096 Uiso 1 1 calc GR . . . .
H54C H 0.1580 0.4333 0.3877 0.096 Uiso 1 1 calc GR . . . .
C55 C -0.094(2) 0.3301(12) 0.2837(13) 0.083(8) Uani 1 1 d . U . . .
H55A H -0.1261 0.3599 0.2591 0.124 Uiso 1 1 calc GR . . . .
H55B H -0.1351 0.3237 0.3152 0.124 Uiso 1 1 calc GR . . . .
H55C H -0.1011 0.2925 0.2607 0.124 Uiso 1 1 calc GR . . . .
C56 C 0.1286(18) 0.3935(9) 0.2549(8) 0.049(4) Uani 1 1 d . U . . .
H56A H 0.1057 0.4328 0.2485 0.073 Uiso 1 1 calc GR . . . .
H56B H 0.1047 0.3681 0.2190 0.073 Uiso 1 1 calc GR . . . .
H56C H 0.2104 0.3978 0.2670 0.073 Uiso 1 1 calc GR . . . .
C57 C 0.2926(15) 0.2265(8) 0.2000(7) 0.038(3) Uani 1 1 d . U . . .
C58 C 0.3816(14) 0.1927(7) 0.2298(7) 0.035(3) Uani 1 1 d . U . . .
C59 C 0.4584(15) 0.2337(7) 0.2767(7) 0.035(3) Uani 1 1 d . U . . .
H59 H 0.5250 0.2248 0.3005 0.042 Uiso 1 1 calc R . . . .
C60 C 0.4121(13) 0.2898(7) 0.2790(6) 0.030(3) Uani 1 1 d . U . . .
C61 C 0.3149(14) 0.2860(7) 0.2342(7) 0.036(3) Uani 1 1 d . U . . .
H61 H 0.2700 0.3168 0.2268 0.043 Uiso 1 1 calc R . . . .
C62 C 0.2639(14) 0.2446(8) 0.0710(7) 0.039(4) Uani 1 1 d . U . . .
H62A H 0.3043 0.2845 0.0838 0.059 Uiso 1 1 calc GR . . . .
H62B H 0.2084 0.2468 0.0356 0.059 Uiso 1 1 calc GR . . . .
H62C H 0.3172 0.2182 0.0634 0.059 Uiso 1 1 calc GR . . . .
C63 C 0.0725(13) 0.2626(8) 0.1318(8) 0.040(4) Uani 1 1 d . U . . .
H63A H 0.0543 0.2629 0.1704 0.060 Uiso 1 1 calc GR . . . .
H63B H 0.0054 0.2462 0.1032 0.060 Uiso 1 1 calc GR . . . .
H63C H 0.0985 0.3034 0.1232 0.060 Uiso 1 1 calc GR . . . .
C64 C 0.1207(15) 0.1337(8) 0.1070(7) 0.041(4) Uani 1 1 d . U . . .
H64A H 0.1789 0.1085 0.1054 0.061 Uiso 1 1 calc GR . . . .
H64B H 0.0717 0.1323 0.0689 0.061 Uiso 1 1 calc GR . . . .
H64C H 0.0762 0.1193 0.1352 0.061 Uiso 1 1 calc GR . . . .
C65 C 0.3121(14) 0.0522(7) 0.2193(7) 0.036(3) Uani 1 1 d . U . . .
H65A H 0.2388 0.0566 0.1961 0.053 Uiso 1 1 calc GR . . . .
H65B H 0.3069 0.0514 0.2601 0.053 Uiso 1 1 calc GR . . . .
H65C H 0.3351 0.0149 0.2069 0.053 Uiso 1 1 calc GR . . . .
C66 C 0.4393(15) 0.1177(9) 0.1310(7) 0.042(4) Uani 1 1 d . U . . .
H66A H 0.4891 0.0889 0.1246 0.064 Uiso 1 1 calc GR . . . .
H66B H 0.4724 0.1576 0.1232 0.064 Uiso 1 1 calc GR . . . .
H66C H 0.3661 0.1066 0.1051 0.064 Uiso 1 1 calc GR . . . .
C67 C 0.5611(12) 0.1087(8) 0.2563(7) 0.035(3) Uani 1 1 d . U . . .
H67A H 0.6198 0.1386 0.2475 0.053 Uiso 1 1 calc GR . . . .
H67B H 0.5787 0.0687 0.2485 0.053 Uiso 1 1 calc GR . . . .
H67C H 0.5571 0.1142 0.2971 0.053 Uiso 1 1 calc GR . . . .
C68 C 0.441(2) 0.4076(9) 0.3653(10) 0.060(5) Uani 1 1 d . U . . .
H68A H 0.4908 0.4454 0.3775 0.091 Uiso 1 1 calc GR . . . .
H68B H 0.4317 0.3857 0.3993 0.091 Uiso 1 1 calc GR . . . .
H68C H 0.3680 0.4157 0.3448 0.091 Uiso 1 1 calc GR . . . .
C69 C 0.6379(19) 0.3396(11) 0.3580(11) 0.065(6) Uani 1 1 d . U . . .
H69A H 0.6203 0.3151 0.3892 0.097 Uiso 1 1 calc GR . . . .
H69B H 0.6900 0.3754 0.3745 0.097 Uiso 1 1 calc GR . . . .
H69C H 0.6727 0.3167 0.3323 0.097 Uiso 1 1 calc GR . . . .
C70 C 0.538(2) 0.4106(10) 0.2576(9) 0.062(6) Uani 1 1 d . U . . .
H70A H 0.5744 0.4501 0.2746 0.092 Uiso 1 1 calc GR . . . .
H70B H 0.4684 0.4145 0.2306 0.092 Uiso 1 1 calc GR . . . .
H70C H 0.5887 0.3928 0.2369 0.092 Uiso 1 1 calc GR . . . .
C71 C 0.0196(12) 0.1111(7) 0.2384(6) 0.028(3) Uani 1 1 d . U . . .
C72 C 0.0088(14) 0.0493(8) 0.2375(7) 0.037(3) Uani 1 1 d . U . . .
H72 H 0.0706 0.0313 0.2558 0.044 Uiso 1 1 calc R . . . .
C73 C -0.0913(14) 0.0123(8) 0.2101(7) 0.039(4) Uani 1 1 d . U . . .
H73 H -0.0944 -0.0297 0.2093 0.046 Uiso 1 1 calc R . . . .
C74 C -0.1881(14) 0.0377(8) 0.1837(6) 0.035(3) Uani 1 1 d . U . . .
C75 C -0.1774(14) 0.1001(8) 0.1843(7) 0.037(3) Uani 1 1 d . U . . .
H75 H -0.2395 0.1181 0.1663 0.044 Uiso 1 1 calc R . . . .
C76 C -0.0772(14) 0.1370(8) 0.2110(8) 0.040(4) Uani 1 1 d . U . . .
H76 H -0.0733 0.1791 0.2109 0.048 Uiso 1 1 calc R . . . .
C77 C -0.2984(17) -0.0011(10) 0.1527(9) 0.057(5) Uani 1 1 d . U . . .
H77A H -0.3580 0.0034 0.1741 0.085 Uiso 1 1 calc GR . . . .
H77B H -0.2871 -0.0430 0.1507 0.085 Uiso 1 1 calc GR . . . .
H77C H -0.3201 0.0117 0.1135 0.085 Uiso 1 1 calc GR . . . .
C78 C 0.4346(14) 0.1237(7) 0.3858(7) 0.034(3) Uani 1 1 d . U . . .
C79 C 0.5455(15) 0.1538(8) 0.4124(7) 0.037(3) Uani 1 1 d . U . . .
H79 H 0.5627 0.1957 0.4105 0.044 Uiso 1 1 calc R . . . .
C80 C 0.6296(12) 0.1212(7) 0.4414(6) 0.028(3) Uani 1 1 d . U . . .
H80 H 0.7012 0.1421 0.4590 0.034 Uiso 1 1 calc R . . . .
C81 C 0.6091(14) 0.0588(8) 0.4446(7) 0.037(3) Uani 1 1 d . U . . .
C82 C 0.5003(15) 0.0298(8) 0.4161(7) 0.040(4) Uani 1 1 d . U . . .
H82 H 0.4838 -0.0122 0.4168 0.048 Uiso 1 1 calc R . . . .
C83 C 0.4164(14) 0.0613(7) 0.3871(7) 0.035(3) Uani 1 1 d . U . . .
H83 H 0.3464 0.0397 0.3680 0.043 Uiso 1 1 calc R . . . .
C84 C 0.6980(15) 0.0244(9) 0.4772(8) 0.043(4) Uani 1 1 d . U . . .
H84A H 0.7716 0.0396 0.4690 0.065 Uiso 1 1 calc GR . . . .
H84B H 0.6788 -0.0180 0.4648 0.065 Uiso 1 1 calc GR . . . .
H84C H 0.7006 0.0296 0.5188 0.065 Uiso 1 1 calc GR . . . .

loop_
_atom_site_aniso_label
_atom_site_aniso_U_11
_atom_site_aniso_U_22
_atom_site_aniso_U_33
_atom_site_aniso_U_23
_atom_site_aniso_U_13
_atom_site_aniso_U_12
U1 0.0312(3) 0.0431(3) 0.0159(2) -0.00297(18) 0.00664(18) 0.0045(2)
Si1 0.027(2) 0.066(3) 0.0196(18) -0.0040(18) 0.0054(15) 0.0039(19)
Si2 0.039(2) 0.051(2) 0.0182(18) 0.0010(16) 0.0120(16) 0.0023(19)
Si3 0.039(2) 0.056(3) 0.025(2) -0.0086(19) 0.0048(18) -0.004(2)
Si4 0.029(2) 0.062(3) 0.0188(18) -0.0042(17) 0.0052(15) 0.0075(19)
Si5 0.037(2) 0.045(2) 0.0161(17) -0.0065(15) 0.0081(15) 0.0061(17)
Si6 0.052(3) 0.044(2) 0.026(2) -0.0006(17) 0.0088(19) 0.012(2)
N1 0.042(8) 0.054(8) 0.011(5) -0.004(5) 0.010(5) 0.007(6)
N2 0.078(12) 0.072(10) 0.011(6) -0.003(6) 0.012(6) 0.021(9)
C1 0.032(6) 0.041(6) 0.022(6) -0.002(5) 0.011(5) 0.007(5)
C2 0.028(6) 0.045(7) 0.032(6) -0.005(5) 0.006(5) 0.004(5)
C3 0.027(6) 0.048(7) 0.036(7) -0.003(6) 0.015(5) 0.002(5)
C4 0.033(6) 0.044(7) 0.029(6) 0.000(5) 0.002(5) 0.003(5)
C5 0.031(6) 0.042(7) 0.033(6) -0.002(5) 0.013(5) 0.009(5)
C6 0.056(10) 0.074(11) 0.030(8) 0.001(8) 0.013(7) 0.001(9)
C7 0.039(9) 0.079(11) 0.034(8) -0.013(8) 0.004(7) 0.011(8)
C8 0.011(6) 0.067(10) 0.043(8) 0.004(7) 0.001(6) 0.001(6)
C9 0.049(9) 0.063(10) 0.028(7) 0.005(7) 0.020(7) 0.007(8)
C10 0.041(8) 0.048(9) 0.031(8) -0.005(6) 0.009(6) 0.003(7)
C11 0.057(10) 0.049(9) 0.030(8) 0.007(7) 0.017(7) 0.005(8)
C12 0.045(10) 0.069(11) 0.060(11) -0.002(9) 0.004(8) 0.005(9)
C13 0.070(12) 0.055(10) 0.038(9) -0.011(8) 0.018(8) -0.001(9)
C14 0.052(10) 0.064(10) 0.047(10) -0.024(8) 0.019(8) -0.002(8)
C15 0.025(6) 0.046(7) 0.015(5) -0.007(5) 0.009(5) 0.001(5)
C16 0.025(6) 0.043(7) 0.026(6) 0.000(5) 0.005(5) -0.006(5)
C17 0.041(7) 0.038(6) 0.030(6) 0.000(5) 0.006(5) 0.000(6)
C18 0.028(6) 0.040(6) 0.014(5) -0.003(5) 0.003(5) 0.003(5)
C19 0.036(7) 0.037(6) 0.027(6) 0.000(5) 0.009(5) 0.001(5)
C20 0.028(8) 0.057(9) 0.046(9) -0.004(7) -0.001(7) 0.004(7)
C21 0.039(9) 0.070(11) 0.034(8) -0.002(7) 0.009(7) 0.013(8)
C22 0.031(7) 0.061(9) 0.019(6) -0.009(6) 0.006(6) 0.013(7)
C23 0.052(10) 0.056(9) 0.033(8) -0.011(7) 0.019(7) -0.002(8)
C24 0.044(9) 0.044(8) 0.030(7) 0.002(6) 0.003(6) 0.014(7)
C25 0.039(8) 0.041(8) 0.054(10) -0.002(7) 0.022(7) 0.000(7)
C26 0.074(12) 0.058(10) 0.049(10) -0.006(8) 0.024(9) 0.019(9)
C27 0.080(13) 0.052(10) 0.061(11) 0.013(8) 0.044(10) 0.018(9)
C28 0.074(12) 0.057(10) 0.052(10) -0.003(8) 0.001(9) 0.020(9)
C29 0.044(7) 0.044(7) 0.030(6) -0.002(5) 0.012(6) -0.004(6)
C30 0.032(6) 0.036(6) 0.033(6) 0.001(5) 0.014(5) 0.002(5)
C31 0.026(6) 0.044(7) 0.026(6) -0.005(5) 0.004(5) -0.001(5)
C32 0.040(7) 0.049(7) 0.027(6) 0.001(6) 0.007(5) 0.006(6)
C33 0.030(6) 0.040(7) 0.042(7) -0.001(6) 0.009(5) 0.008(5)
C34 0.039(7) 0.041(7) 0.034(7) 0.000(5) 0.009(6) 0.012(6)
C35 0.045(9) 0.051(9) 0.033(8) -0.013(7) 0.003(7) -0.001(7)
C36 0.027(6) 0.042(6) 0.024(6) 0.000(5) 0.011(5) 0.005(5)
C37 0.047(8) 0.056(8) 0.033(7) -0.005(6) 0.013(6) 0.008(6)
C38 0.038(7) 0.044(7) 0.030(6) 0.003(5) 0.011(5) 0.008(6)
C39 0.037(7) 0.056(8) 0.033(7) 0.002(6) 0.013(6) 0.015(6)
C40 0.052(8) 0.057(8) 0.036(7) 0.006(6) 0.008(6) 0.012(7)
C41 0.040(7) 0.043(7) 0.032(6) 0.001(6) 0.009(6) 0.005(6)
C42 0.064(11) 0.069(11) 0.033(8) 0.000(8) 0.011(8) 0.030(9)
U2 0.0326(3) 0.0416(3) 0.0169(2) -0.00261(18) 0.00885(18) 0.0042(2)
Si7 0.040(2) 0.044(2) 0.0233(19) -0.0012(16) 0.0154(17) 0.0013(18)
Si8 0.037(2) 0.050(2) 0.0220(19) -0.0061(17) 0.0086(16) 0.0037(19)
Si9 0.043(3) 0.043(2) 0.043(3) -0.0004(19) 0.014(2) 0.007(2)
Si10 0.036(2) 0.049(2) 0.0188(18) 0.0004(16) 0.0072(16) 0.0040(18)
Si11 0.038(2) 0.043(2) 0.0231(19) -0.0023(16) 0.0132(17) 0.0085(18)
Si12 0.037(2) 0.045(2) 0.034(2) -0.0019(18) 0.0111(18) -0.0011(19)
N3 0.052(9) 0.038(7) 0.025(6) -0.004(5) 0.017(6) 0.008(6)
N4 0.047(8) 0.053(8) 0.020(6) -0.005(5) 0.019(6) 0.005(6)
C43 0.035(7) 0.040(6) 0.025(6) -0.001(5) 0.004(5) 0.005(5)
C44 0.035(6) 0.035(6) 0.027(6) -0.006(5) 0.006(5) 0.003(5)
C45 0.038(7) 0.051(7) 0.025(6) -0.005(5) 0.018(5) -0.003(6)
C46 0.031(6) 0.038(6) 0.026(6) -0.003(5) 0.009(5) -0.002(5)
C47 0.034(7) 0.043(7) 0.030(6) 0.005(5) 0.009(5) 0.000(5)
C48 0.042(9) 0.046(8) 0.029(7) 0.001(6) 0.009(6) -0.001(7)
C49 0.053(10) 0.042(8) 0.039(8) -0.002(7) 0.017(7) 0.000(7)
C50 0.045(9) 0.063(10) 0.024(7) -0.003(7) 0.019(6) -0.003(7)
C51 0.045(9) 0.050(8) 0.016(6) 0.014(6) -0.003(6) 0.013(7)
C52 0.054(10) 0.058(9) 0.024(7) -0.002(7) 0.017(7) 0.008(8)
C53 0.050(10) 0.088(12) 0.024(8) -0.012(8) 0.002(7) -0.010(9)
C54 0.088(13) 0.048(10) 0.062(11) -0.001(9) 0.027(10) 0.014(9)
C55 0.081(14) 0.068(13) 0.094(15) 0.010(12) 0.009(12) 0.001(11)
C56 0.057(10) 0.054(9) 0.039(9) 0.015(7) 0.010(8) 0.018(8)
C57 0.041(7) 0.042(7) 0.032(6) 0.000(5) 0.007(6) 0.012(6)
C58 0.036(7) 0.041(7) 0.026(6) -0.001(5) 0.006(5) 0.006(5)
C59 0.041(7) 0.040(7) 0.023(6) 0.000(5) 0.009(5) -0.003(6)
C60 0.028(6) 0.039(6) 0.026(6) -0.003(5) 0.009(5) 0.006(5)
C61 0.039(7) 0.040(7) 0.028(6) 0.009(5) 0.009(5) 0.007(6)
C62 0.031(8) 0.062(9) 0.031(7) 0.010(7) 0.017(6) 0.017(7)
C63 0.025(7) 0.047(8) 0.042(8) 0.004(7) -0.002(6) -0.005(6)
C64 0.044(9) 0.050(9) 0.027(7) -0.006(6) 0.009(6) 0.000(7)
C65 0.038(8) 0.045(8) 0.025(7) -0.001(6) 0.008(6) 0.007(6)
C66 0.038(8) 0.065(10) 0.032(8) -0.006(7) 0.023(7) 0.015(7)
C67 0.022(7) 0.055(9) 0.033(7) 0.000(6) 0.010(6) 0.016(6)
C68 0.076(12) 0.049(10) 0.053(10) -0.009(8) 0.019(9) -0.005(9)
C69 0.052(11) 0.063(11) 0.073(12) 0.007(10) 0.001(9) 0.005(9)
C70 0.078(12) 0.058(10) 0.048(10) -0.005(8) 0.030(9) -0.017(9)
C71 0.021(6) 0.042(6) 0.020(5) -0.004(5) 0.006(5) 0.002(5)
C72 0.034(7) 0.049(7) 0.030(6) -0.002(5) 0.014(5) 0.004(6)
C73 0.036(7) 0.044(7) 0.035(7) -0.005(6) 0.011(6) -0.002(6)
C74 0.033(6) 0.048(7) 0.021(6) -0.003(5) 0.003(5) 0.002(6)
C75 0.029(6) 0.050(7) 0.029(6) -0.001(6) 0.003(5) 0.001(6)
C76 0.034(7) 0.047(7) 0.041(7) 0.001(6) 0.011(6) 0.001(6)
C77 0.049(10) 0.071(11) 0.048(10) -0.017(9) 0.018(8) -0.003(9)
C78 0.035(7) 0.046(7) 0.025(6) 0.006(5) 0.013(5) 0.012(5)
C79 0.043(7) 0.039(7) 0.029(6) 0.001(5) 0.012(5) 0.004(6)
C80 0.019(5) 0.044(7) 0.022(6) -0.001(5) 0.004(5) 0.005(5)
C81 0.034(7) 0.048(7) 0.030(6) -0.001(5) 0.006(5) 0.011(6)
C82 0.044(7) 0.044(7) 0.035(7) 0.001(6) 0.012(6) 0.007(6)
C83 0.038(7) 0.044(7) 0.024(6) -0.004(5) 0.007(5) 0.007(6)
C84 0.039(8) 0.057(9) 0.038(8) 0.012(7) 0.011(7) 0.014(7)

loop_
_atom_type_symbol
_atom_type_description
_atom_type_scat_dispersion_real
_atom_type_scat_dispersion_imag
_atom_type_scat_source
C C 0.0181 0.0091 'International Tables Vol C Tables 4.2.6.8 and 6.1.1.4'
H H 0.0000 0.0000 'International Tables Vol C Tables 4.2.6.8 and 6.1.1.4'
N N 0.0311 0.0180 'International Tables Vol C Tables 4.2.6.8 and 6.1.1.4'
Si Si 0.2541 0.3302 'International Tables Vol C Tables 4.2.6.8 and 6.1.1.4'
U U -4.3638 13.4090 'International Tables Vol C Tables 4.2.6.8 and 6.1.1.4'

loop_
_geom_angle_atom_site_label_1
_geom_angle_atom_site_label_2
_geom_angle_atom_site_label_3
_geom_angle
_geom_angle_site_symmetry_1
_geom_angle_site_symmetry_3
_geom_angle_publ_flag
N1 U1 C1 83.0(5) . . ?
N1 U1 C2 92.6(5) . . ?
N1 U1 C3 122.5(5) . . ?
N1 U1 C4 133.3(5) . . ?
N1 U1 C5 106.4(5) . . ?
N1 U1 C15 113.1(4) . . ?
N1 U1 C16 82.2(4) . . ?
N1 U1 C17 74.0(5) . . ?
N1 U1 C18 97.2(5) . . ?
N1 U1 C19 122.4(5) . . ?
N2 U1 N1 106.2(7) . . ?
N2 U1 C1 113.4(5) . . ?
N2 U1 C2 82.1(5) . . ?
N2 U1 C3 73.9(5) . . ?
N2 U1 C4 96.4(5) . . ?
N2 U1 C5 122.0(5) . . ?
N2 U1 C15 83.7(6) . . ?
N2 U1 C16 93.2(5) . . ?
N2 U1 C17 123.0(5) . . ?
N2 U1 C18 133.1(6) . . ?
N2 U1 C19 106.1(6) . . ?
C1 U1 C2 31.3(5) . . ?
C1 U1 C4 50.3(5) . . ?
C1 U1 C5 29.9(5) . . ?
C1 U1 C17 122.9(5) . . ?
C2 U1 C4 50.2(5) . . ?
C2 U1 C5 49.9(5) . . ?
C2 U1 C17 153.7(5) . . ?
C3 U1 C1 49.6(5) . . ?
C3 U1 C2 30.0(4) . . ?
C3 U1 C4 29.2(5) . . ?
C3 U1 C5 48.1(5) . . ?
C3 U1 C17 154.6(5) . . ?
C3 U1 C18 125.0(5) . . ?
C3 U1 C19 111.6(5) . . ?
C4 U1 C5 30.0(5) . . ?
C15 U1 C1 153.0(5) . . ?
C15 U1 C2 153.3(4) . . ?
C15 U1 C3 123.7(4) . . ?
C15 U1 C4 109.5(5) . . ?
C15 U1 C5 123.5(5) . . ?
C15 U1 C17 49.2(5) . . ?
C15 U1 C18 49.6(4) . . ?
C15 U1 C19 29.5(5) . . ?
C16 U1 C1 152.3(5) . . ?
C16 U1 C2 171.8(5) . . ?
C16 U1 C3 154.2(4) . . ?
C16 U1 C4 137.5(5) . . ?
C16 U1 C5 137.7(5) . . ?
C16 U1 C15 30.9(4) . . ?
C16 U1 C17 29.8(5) . . ?
C16 U1 C18 50.1(4) . . ?
C16 U1 C19 49.7(4) . . ?
C17 U1 C4 125.4(5) . . ?
C17 U1 C5 111.5(5) . . ?
C18 U1 C1 109.2(4) . . ?
C18 U1 C2 137.4(4) . . ?
C18 U1 C4 96.0(4) . . ?
C18 U1 C5 87.7(4) . . ?
C18 U1 C17 29.6(4) . . ?
C18 U1 C19 29.8(4) . . ?
C19 U1 C1 123.7(5) . . ?
C19 U1 C2 138.1(5) . . ?
C19 U1 C4 87.9(5) . . ?
C19 U1 C5 94.8(5) . . ?
C19 U1 C17 48.4(5) . . ?
C1 Si1 C6 106.6(8) . . ?
C1 Si1 C7 107.4(7) . . ?
C6 Si1 C7 106.9(10) . . ?
C8 Si1 C1 117.5(7) . . ?
C8 Si1 C6 109.5(9) . . ?
C8 Si1 C7 108.4(9) . . ?
C2 Si2 C9 109.7(8) . . ?
C2 Si2 C10 114.8(8) . . ?
C2 Si2 C11 107.2(8) . . ?
C10 Si2 C9 107.9(8) . . ?
C11 Si2 C9 108.4(8) . . ?
C11 Si2 C10 108.7(8) . . ?
C12 Si3 C4 110.0(9) . . ?
C13 Si3 C4 117.4(8) . . ?
C13 Si3 C12 107.4(11) . . ?
C13 Si3 C14 106.6(10) . . ?
C14 Si3 C4 105.5(8) . . ?
C14 Si3 C12 109.7(10) . . ?
C15 Si4 C20 107.5(7) . . ?
C15 Si4 C21 107.8(7) . . ?
C21 Si4 C20 109.0(9) . . ?
C22 Si4 C15 116.0(7) . . ?
C22 Si4 C20 108.5(8) . . ?
C22 Si4 C21 107.9(8) . . ?
C16 Si5 C23 109.9(8) . . ?
C16 Si5 C24 106.4(7) . . ?
C23 Si5 C24 107.4(8) . . ?
C25 Si5 C16 115.3(8) . . ?
C25 Si5 C23 108.4(9) . . ?
C25 Si5 C24 109.1(8) . . ?
C26 Si6 C18 117.4(8) . . ?
C27 Si6 C18 106.1(8) . . ?
C27 Si6 C26 107.3(10) . . ?
C28 Si6 C18 109.8(8) . . ?
C28 Si6 C26 107.5(11) . . ?
C28 Si6 C27 108.5(11) . . ?
C29 N1 U1 171.0(12) . . ?
C36 N2 U1 170.2(11) . . ?
Si1 C1 U1 124.5(7) . . ?
C2 C1 U1 75.0(8) . . ?
C2 C1 Si1 132.4(12) . . ?
C5 C1 U1 76.3(8) . . ?
C5 C1 Si1 119.7(11) . . ?
C5 C1 C2 106.6(13) . . ?
Si2 C2 U1 122.8(7) . . ?
C1 C2 U1 73.6(8) . . ?
C1 C2 Si2 130.4(12) . . ?
C3 C2 U1 73.9(9) . . ?
C3 C2 Si2 125.0(13) . . ?
C3 C2 C1 104.2(14) . . ?
U1 C3 H3 115.0 . . ?
C2 C3 U1 76.2(9) . . ?
C2 C3 H3 123.3 . . ?
C4 C3 U1 77.0(10) . . ?
C4 C3 C2 113.5(15) . . ?
C4 C3 H3 123.3 . . ?
Si3 C4 U1 135.3(8) . . ?
C3 C4 U1 73.8(9) . . ?
C3 C4 Si3 123.9(12) . . ?
C3 C4 C5 105.4(14) . . ?
C5 C4 U1 75.1(9) . . ?
C5 C4 Si3 126.0(13) . . ?
U1 C5 H5 118.1 . . ?
C1 C5 U1 73.8(8) . . ?
C1 C5 C4 110.2(14) . . ?
C1 C5 H5 124.9 . . ?
C4 C5 U1 74.9(9) . . ?
C4 C5 H5 124.9 . . ?
Si1 C6 H6A 109.5 . . ?
Si1 C6 H6B 109.5 . . ?
Si1 C6 H6C 109.5 . . ?
H6A C6 H6B 109.5 . . ?
H6A C6 H6C 109.5 . . ?
H6B C6 H6C 109.5 . . ?
Si1 C7 H7A 109.5 . . ?
Si1 C7 H7B 109.5 . . ?
Si1 C7 H7C 109.5 . . ?
H7A C7 H7B 109.5 . . ?
H7A C7 H7C 109.5 . . ?
H7B C7 H7C 109.5 . . ?
Si1 C8 H8A 109.5 . . ?
Si1 C8 H8B 109.5 . . ?
Si1 C8 H8C 109.5 . . ?
H8A C8 H8B 109.5 . . ?
H8A C8 H8C 109.5 . . ?
H8B C8 H8C 109.5 . . ?
Si2 C9 H9A 109.5 . . ?
Si2 C9 H9B 109.5 . . ?
Si2 C9 H9C 109.5 . . ?
H9A C9 H9B 109.5 . . ?
H9A C9 H9C 109.5 . . ?
H9B C9 H9C 109.5 . . ?
Si2 C10 H10A 109.5 . . ?
Si2 C10 H10B 109.5 . . ?
Si2 C10 H10C 109.5 . . ?
H10A C10 H10B 109.5 . . ?
H10A C10 H10C 109.5 . . ?
H10B C10 H10C 109.5 . . ?
Si2 C11 H11A 109.5 . . ?
Si2 C11 H11B 109.5 . . ?
Si2 C11 H11C 109.5 . . ?
H11A C11 H11B 109.5 . . ?
H11A C11 H11C 109.5 . . ?
H11B C11 H11C 109.5 . . ?
Si3 C12 H12A 109.5 . . ?
Si3 C12 H12B 109.5 . . ?
Si3 C12 H12C 109.5 . . ?
H12A C12 H12B 109.5 . . ?
H12A C12 H12C 109.5 . . ?
H12B C12 H12C 109.5 . . ?
Si3 C13 H13A 109.5 . . ?
Si3 C13 H13B 109.5 . . ?
Si3 C13 H13C 109.5 . . ?
H13A C13 H13B 109.5 . . ?
H13A C13 H13C 109.5 . . ?
H13B C13 H13C 109.5 . . ?
Si3 C14 H14A 109.5 . . ?
Si3 C14 H14B 109.5 . . ?
Si3 C14 H14C 109.5 . . ?
H14A C14 H14B 109.5 . . ?
H14A C14 H14C 109.5 . . ?
H14B C14 H14C 109.5 . . ?
Si4 C15 U1 122.0(7) . . ?
C16 C15 U1 74.3(8) . . ?
C16 C15 Si4 131.8(11) . . ?
C19 C15 U1 75.7(8) . . ?
C19 C15 Si4 120.3(11) . . ?
C19 C15 C16 107.5(13) . . ?
Si5 C16 U1 122.4(7) . . ?
C15 C16 U1 74.8(8) . . ?
C15 C16 Si5 130.6(12) . . ?
C17 C16 U1 76.9(9) . . ?
C17 C16 Si5 122.7(11) . . ?
C17 C16 C15 105.8(13) . . ?
U1 C17 H17 119.5 . . ?
C16 C17 U1 73.2(9) . . ?
C16 C17 H17 125.1 . . ?
C18 C17 U1 73.9(9) . . ?
C18 C17 C16 109.9(14) . . ?
C18 C17 H17 125.1 . . ?
Si6 C18 U1 136.3(7) . . ?
C17 C18 U1 76.5(9) . . ?
C17 C18 Si6 120.8(11) . . ?
C17 C18 C19 106.7(14) . . ?
C19 C18 U1 75.2(8) . . ?
C19 C18 Si6 126.4(11) . . ?
U1 C19 H19 117.0 . . ?
C15 C19 U1 74.8(8) . . ?
C15 C19 C18 109.9(13) . . ?
C15 C19 H19 125.0 . . ?
C18 C19 U1 75.0(8) . . ?
C18 C19 H19 125.0 . . ?
Si4 C20 H20A 109.5 . . ?
Si4 C20 H20B 109.5 . . ?
Si4 C20 H20C 109.5 . . ?
H20A C20 H20B 109.5 . . ?
H20A C20 H20C 109.5 . . ?
H20B C20 H20C 109.5 . . ?
Si4 C21 H21A 109.5 . . ?
Si4 C21 H21B 109.5 . . ?
Si4 C21 H21C 109.5 . . ?
H21A C21 H21B 109.5 . . ?
H21A C21 H21C 109.5 . . ?
H21B C21 H21C 109.5 . . ?
Si4 C22 H22A 109.5 . . ?
Si4 C22 H22B 109.5 . . ?
Si4 C22 H22C 109.5 . . ?
H22A C22 H22B 109.5 . . ?
H22A C22 H22C 109.5 . . ?
H22B C22 H22C 109.5 . . ?
Si5 C23 H23A 109.5 . . ?
Si5 C23 H23B 109.5 . . ?
Si5 C23 H23C 109.5 . . ?
H23A C23 H23B 109.5 . . ?
H23A C23 H23C 109.5 . . ?
H23B C23 H23C 109.5 . . ?
Si5 C24 H24A 109.5 . . ?
Si5 C24 H24B 109.5 . . ?
Si5 C24 H24C 109.5 . . ?
H24A C24 H24B 109.5 . . ?
H24A C24 H24C 109.5 . . ?
H24B C24 H24C 109.5 . . ?
Si5 C25 H25A 109.5 . . ?
Si5 C25 H25B 109.5 . . ?
Si5 C25 H25C 109.5 . . ?
H25A C25 H25B 109.5 . . ?
H25A C25 H25C 109.5 . . ?
H25B C25 H25C 109.5 . . ?
Si6 C26 H26A 109.5 . . ?
Si6 C26 H26B 109.5 . . ?
Si6 C26 H26C 109.5 . . ?
H26A C26 H26B 109.5 . . ?
H26A C26 H26C 109.5 . . ?
H26B C26 H26C 109.5 . . ?
Si6 C27 H27A 109.5 . . ?
Si6 C27 H27B 109.5 . . ?
Si6 C27 H27C 109.5 . . ?
H27A C27 H27B 109.5 . . ?
H27A C27 H27C 109.5 . . ?
H27B C27 H27C 109.5 . . ?
Si6 C28 H28A 109.5 . . ?
Si6 C28 H28B 109.5 . . ?
Si6 C28 H28C 109.5 . . ?
H28A C28 H28B 109.5 . . ?
H28A C28 H28C 109.5 . . ?
H28B C28 H28C 109.5 . . ?
N1 C29 C30 121.9(15) . . ?
N1 C29 C34 124.3(17) . . ?
C34 C29 C30 113.7(15) . . ?
C29 C30 H30 118.1 . . ?
C31 C30 C29 123.7(15) . . ?
C31 C30 H30 118.1 . . ?
C30 C31 H31 120.2 . . ?
C30 C31 C32 119.5(15) . . ?
C32 C31 H31 120.2 . . ?
C31 C32 C35 121.8(16) . . ?
C33 C32 C31 117.1(15) . . ?
C33 C32 C35 121.1(16) . . ?
C32 C33 H33 119.3 . . ?
C34 C33 C32 121.4(16) . . ?
C34 C33 H33 119.3 . . ?
C29 C34 C33 124.2(16) . . ?
C29 C34 H34 117.9 . . ?
C33 C34 H34 117.9 . . ?
C32 C35 H35A 109.5 . . ?
C32 C35 H35B 109.5 . . ?
C32 C35 H35C 109.5 . . ?
H35A C35 H35B 109.5 . . ?
H35A C35 H35C 109.5 . . ?
H35B C35 H35C 109.5 . . ?
N2 C36 C41 121.1(15) . . ?
C37 C36 N2 120.3(15) . . ?
C37 C36 C41 118.6(15) . . ?
C36 C37 H37 119.3 . . ?
C38 C37 C36 121.4(17) . . ?
C38 C37 H37 119.3 . . ?
C37 C38 H38 119.8 . . ?
C37 C38 C39 120.4(16) . . ?
C39 C38 H38 119.8 . . ?
C38 C39 C42 118.8(17) . . ?
C40 C39 C38 117.3(16) . . ?
C40 C39 C42 123.8(18) . . ?
C39 C40 H40 118.9 . . ?
C39 C40 C41 122.2(18) . . ?
C41 C40 H40 118.9 . . ?
C36 C41 H41 120.0 . . ?
C40 C41 C36 120.1(16) . . ?
C40 C41 H41 120.0 . . ?
C39 C42 H42A 109.5 . . ?
C39 C42 H42B 109.5 . . ?
C39 C42 H42C 109.5 . . ?
H42A C42 H42B 109.5 . . ?
H42A C42 H42C 109.5 . . ?
H42B C42 H42C 109.5 . . ?
N3 U2 C43 81.8(5) . . ?
N3 U2 C44 112.2(5) . . ?
N3 U2 C45 122.4(5) . . ?
N3 U2 C46 98.4(5) . . ?
N3 U2 C47 73.9(5) . . ?
N3 U2 C57 82.3(5) . . ?
N3 U2 C58 92.5(5) . . ?
N3 U2 C59 123.3(5) . . ?
N3 U2 C60 132.6(5) . . ?
N3 U2 C61 106.1(5) . . ?
N4 U2 N3 106.6(6) . . ?
N4 U2 C43 91.3(5) . . ?
N4 U2 C44 81.2(5) . . ?
N4 U2 C45 103.6(5) . . ?
N4 U2 C46 130.8(5) . . ?
N4 U2 C47 121.4(5) . . ?
N4 U2 C57 113.8(5) . . ?
N4 U2 C58 83.1(5) . . ?
N4 U2 C59 74.2(5) . . ?
N4 U2 C60 97.9(5) . . ?
N4 U2 C61 123.1(5) . . ?
C43 U2 C44 30.4(4) . . ?
C43 U2 C45 49.5(5) . . ?
C43 U2 C46 50.8(5) . . ?
C43 U2 C57 153.3(5) . . ?
C43 U2 C58 170.7(5) . . ?
C43 U2 C59 153.5(4) . . ?
C43 U2 C60 138.2(4) . . ?
C44 U2 C46 50.0(5) . . ?
C44 U2 C57 156.1(5) . . ?
C44 U2 C59 123.5(4) . . ?
C44 U2 C60 111.2(4) . . ?
C45 U2 C44 29.8(5) . . ?
C45 U2 C46 29.5(5) . . ?
C45 U2 C57 126.5(5) . . ?
C45 U2 C59 111.5(5) . . ?
C45 U2 C60 88.7(4) . . ?
C46 U2 C59 124.3(5) . . ?
C47 U2 C43 30.1(5) . . ?
C47 U2 C44 49.3(5) . . ?
C47 U2 C45 48.5(5) . . ?
C47 U2 C46 30.6(5) . . ?
C47 U2 C57 123.9(5) . . ?
C47 U2 C58 154.2(5) . . ?
C47 U2 C59 154.8(5) . . ?
C47 U2 C60 125.2(5) . . ?
C47 U2 C61 111.8(5) . . ?
C57 U2 C46 111.0(5) . . ?
C57 U2 C59 50.4(5) . . ?
C58 U2 C44 153.7(5) . . ?
C58 U2 C45 139.2(5) . . ?
C58 U2 C46 137.9(5) . . ?
C58 U2 C57 30.7(5) . . ?
C58 U2 C59 30.8(4) . . ?
C58 U2 C60 50.5(4) . . ?
C60 U2 C46 95.0(4) . . ?
C60 U2 C57 50.6(5) . . ?
C60 U2 C59 29.9(4) . . ?
C61 U2 C43 138.5(5) . . ?
C61 U2 C44 125.3(5) . . ?
C61 U2 C45 96.2(5) . . ?
C61 U2 C46 87.8(5) . . ?
C61 U2 C57 31.1(5) . . ?
C61 U2 C58 50.2(5) . . ?
C61 U2 C59 48.9(5) . . ?
C61 U2 C60 29.4(5) . . ?
C43 Si7 C48 114.3(7) . . ?
C49 Si7 C43 107.9(8) . . ?
C49 Si7 C48 109.0(8) . . ?
C49 Si7 C50 108.2(8) . . ?
C50 Si7 C43 108.6(8) . . ?
C50 Si7 C48 108.8(8) . . ?
C51 Si8 C44 114.9(7) . . ?
C51 Si8 C52 109.5(8) . . ?
C52 Si8 C44 106.3(8) . . ?
C53 Si8 C44 107.9(8) . . ?
C53 Si8 C51 111.2(10) . . ?
C53 Si8 C52 106.7(9) . . ?
C46 Si9 C54 105.4(9) . . ?
C46 Si9 C56 115.5(8) . . ?
C54 Si9 C56 107.4(10) . . ?
C55 Si9 C46 107.2(10) . . ?
C55 Si9 C54 112.2(13) . . ?
C55 Si9 C56 109.1(11) . . ?
C57 Si10 C62 107.9(8) . . ?
C57 Si10 C63 108.6(7) . . ?
C57 Si10 C64 116.7(8) . . ?
C62 Si10 C63 105.1(8) . . ?
C62 Si10 C64 109.5(8) . . ?
C64 Si10 C63 108.5(8) . . ?
C58 Si11 C65 113.1(7) . . ?
C58 Si11 C66 108.1(8) . . ?
C58 Si11 C67 108.9(7) . . ?
C65 Si11 C66 110.6(8) . . ?
C67 Si11 C65 108.5(8) . . ?
C67 Si11 C66 107.5(7) . . ?
C68 Si12 C60 116.2(8) . . ?
C69 Si12 C60 107.4(9) . . ?
C69 Si12 C68 109.2(11) . . ?
C70 Si12 C60 107.3(8) . . ?
C70 Si12 C68 106.7(10) . . ?
C70 Si12 C69 110.0(12) . . ?
C71 N3 U2 172.5(11) . . ?
C78 N4 U2 172.4(11) . . ?
Si7 C43 U2 122.9(7) . . ?
C44 C43 U2 75.6(9) . . ?
C44 C43 Si7 132.3(12) . . ?
C47 C43 U2 74.0(9) . . ?
C47 C43 Si7 121.0(12) . . ?
C47 C43 C44 105.9(14) . . ?
Si8 C44 U2 126.4(7) . . ?
C43 C44 U2 74.0(8) . . ?
C43 C44 Si8 131.9(12) . . ?
C45 C44 U2 74.8(9) . . ?
C45 C44 Si8 119.8(12) . . ?
C45 C44 C43 107.1(14) . . ?
U2 C45 H45 115.7 . . ?
C44 C45 U2 75.4(9) . . ?
C44 C45 H45 124.0 . . ?
C46 C45 U2 76.6(9) . . ?
C46 C45 C44 112.0(14) . . ?
C46 C45 H45 124.0 . . ?
Si9 C46 U2 135.8(7) . . ?
C45 C46 U2 73.9(9) . . ?
C45 C46 Si9 129.4(12) . . ?
C45 C46 C47 103.5(14) . . ?
C47 C46 U2 72.0(9) . . ?
C47 C46 Si9 122.9(12) . . ?
U2 C47 H47 114.2 . . ?
C43 C47 U2 75.9(9) . . ?
C43 C47 C46 111.4(14) . . ?
C43 C47 H47 124.3 . . ?
C46 C47 U2 77.4(9) . . ?
C46 C47 H47 124.3 . . ?
Si7 C48 H48A 109.5 . . ?
Si7 C48 H48B 109.5 . . ?
Si7 C48 H48C 109.5 . . ?
H48A C48 H48B 109.5 . . ?
H48A C48 H48C 109.5 . . ?
H48B C48 H48C 109.5 . . ?
Si7 C49 H49A 109.5 . . ?
Si7 C49 H49B 109.5 . . ?
Si7 C49 H49C 109.5 . . ?
H49A C49 H49B 109.5 . . ?
H49A C49 H49C 109.5 . . ?
H49B C49 H49C 109.5 . . ?
Si7 C50 H50A 109.5 . . ?
Si7 C50 H50B 109.5 . . ?
Si7 C50 H50C 109.5 . . ?
H50A C50 H50B 109.5 . . ?
H50A C50 H50C 109.5 . . ?
H50B C50 H50C 109.5 . . ?
Si8 C51 H51A 109.5 . . ?
Si8 C51 H51B 109.5 . . ?
Si8 C51 H51C 109.5 . . ?
H51A C51 H51B 109.5 . . ?
H51A C51 H51C 109.5 . . ?
H51B C51 H51C 109.5 . . ?
Si8 C52 H52A 109.5 . . ?
Si8 C52 H52B 109.5 . . ?
Si8 C52 H52C 109.5 . . ?
H52A C52 H52B 109.5 . . ?
H52A C52 H52C 109.5 . . ?
H52B C52 H52C 109.5 . . ?
Si8 C53 H53A 109.5 . . ?
Si8 C53 H53B 109.5 . . ?
Si8 C53 H53C 109.5 . . ?
H53A C53 H53B 109.5 . . ?
H53A C53 H53C 109.5 . . ?
H53B C53 H53C 109.5 . . ?
Si9 C54 H54A 109.5 . . ?
Si9 C54 H54B 109.5 . . ?
Si9 C54 H54C 109.5 . . ?
H54A C54 H54B 109.5 . . ?
H54A C54 H54C 109.5 . . ?
H54B C54 H54C 109.5 . . ?
Si9 C55 H55A 109.5 . . ?
Si9 C55 H55B 109.5 . . ?
Si9 C55 H55C 109.5 . . ?
H55A C55 H55B 109.5 . . ?
H55A C55 H55C 109.5 . . ?
H55B C55 H55C 109.5 . . ?
Si9 C56 H56A 109.5 . . ?
Si9 C56 H56B 109.5 . . ?
Si9 C56 H56C 109.5 . . ?
H56A C56 H56B 109.5 . . ?
H56A C56 H56C 109.5 . . ?
H56B C56 H56C 109.5 . . ?
Si10 C57 U2 127.1(8) . . ?
C58 C57 U2 73.1(9) . . ?
C58 C57 Si10 133.7(12) . . ?
C58 C57 C61 104.3(14) . . ?
C61 C57 U2 72.5(9) . . ?
C61 C57 Si10 121.1(12) . . ?
Si11 C58 U2 121.9(7) . . ?
C57 C58 U2 76.1(9) . . ?
C57 C58 Si11 130.7(12) . . ?
C57 C58 C59 108.1(14) . . ?
C59 C58 U2 76.8(9) . . ?
C59 C58 Si11 120.2(12) . . ?
U2 C59 H59 119.7 . . ?
C58 C59 U2 72.5(9) . . ?
C58 C59 H59 126.1 . . ?
C60 C59 U2 73.6(9) . . ?
C60 C59 C58 107.8(14) . . ?
C60 C59 H59 126.1 . . ?
Si12 C60 U2 134.3(7) . . ?
C59 C60 U2 76.5(9) . . ?
C59 C60 Si12 120.6(11) . . ?
C61 C60 U2 74.0(9) . . ?
C61 C60 Si12 126.9(12) . . ?
C61 C60 C59 108.2(14) . . ?
U2 C61 H61 114.4 . . ?
C57 C61 U2 76.4(9) . . ?
C57 C61 H61 124.3 . . ?
C60 C61 U2 76.6(9) . . ?
C60 C61 C57 111.3(14) . . ?
C60 C61 H61 124.3 . . ?
Si10 C62 H62A 109.5 . . ?
Si10 C62 H62B 109.5 . . ?
Si10 C62 H62C 109.5 . . ?
H62A C62 H62B 109.5 . . ?
H62A C62 H62C 109.5 . . ?
H62B C62 H62C 109.5 . . ?
Si10 C63 H63A 109.5 . . ?
Si10 C63 H63B 109.5 . . ?
Si10 C63 H63C 109.5 . . ?
H63A C63 H63B 109.5 . . ?
H63A C63 H63C 109.5 . . ?
H63B C63 H63C 109.5 . . ?
Si10 C64 H64A 109.5 . . ?
Si10 C64 H64B 109.5 . . ?
Si10 C64 H64C 109.5 . . ?
H64A C64 H64B 109.5 . . ?
H64A C64 H64C 109.5 . . ?
H64B C64 H64C 109.5 . . ?
Si11 C65 H65A 109.5 . . ?
Si11 C65 H65B 109.5 . . ?
Si11 C65 H65C 109.5 . . ?
H65A C65 H65B 109.5 . . ?
H65A C65 H65C 109.5 . . ?
H65B C65 H65C 109.5 . . ?
Si11 C66 H66A 109.5 . . ?
Si11 C66 H66B 109.5 . . ?
Si11 C66 H66C 109.5 . . ?
H66A C66 H66B 109.5 . . ?
H66A C66 H66C 109.5 . . ?
H66B C66 H66C 109.5 . . ?
Si11 C67 H67A 109.5 . . ?
Si11 C67 H67B 109.5 . . ?
Si11 C67 H67C 109.5 . . ?
H67A C67 H67B 109.5 . . ?
H67A C67 H67C 109.5 . . ?
H67B C67 H67C 109.5 . . ?
Si12 C68 H68A 109.5 . . ?
Si12 C68 H68B 109.5 . . ?
Si12 C68 H68C 109.5 . . ?
H68A C68 H68B 109.5 . . ?
H68A C68 H68C 109.5 . . ?
H68B C68 H68C 109.5 . . ?
Si12 C69 H69A 109.5 . . ?
Si12 C69 H69B 109.5 . . ?
Si12 C69 H69C 109.5 . . ?
H69A C69 H69B 109.5 . . ?
H69A C69 H69C 109.5 . . ?
H69B C69 H69C 109.5 . . ?
Si12 C70 H70A 109.5 . . ?
Si12 C70 H70B 109.5 . . ?
Si12 C70 H70C 109.5 . . ?
H70A C70 H70B 109.5 . . ?
H70A C70 H70C 109.5 . . ?
H70B C70 H70C 109.5 . . ?
N3 C71 C72 122.5(14) . . ?
N3 C71 C76 120.2(14) . . ?
C72 C71 C76 117.3(14) . . ?
C71 C72 H72 118.9 . . ?
C71 C72 C73 122.2(16) . . ?
C73 C72 H72 118.9 . . ?
C72 C73 H73 119.6 . . ?
C72 C73 C74 120.7(16) . . ?
C74 C73 H73 119.6 . . ?
C73 C74 C77 122.3(16) . . ?
C75 C74 C73 117.2(15) . . ?
C75 C74 C77 120.4(16) . . ?
C74 C75 H75 119.0 . . ?
C74 C75 C76 122.1(16) . . ?
C76 C75 H75 119.0 . . ?
C71 C76 H76 119.8 . . ?
C75 C76 C71 120.5(16) . . ?
C75 C76 H76 119.8 . . ?
C74 C77 H77A 109.5 . . ?
C74 C77 H77B 109.5 . . ?
C74 C77 H77C 109.5 . . ?
H77A C77 H77B 109.5 . . ?
H77A C77 H77C 109.5 . . ?
H77B C77 H77C 109.5 . . ?
N4 C78 C79 120.8(15) . . ?
N4 C78 C83 122.4(15) . . ?
C83 C78 C79 116.8(15) . . ?
C78 C79 H79 119.6 . . ?
C80 C79 C78 120.8(15) . . ?
C80 C79 H79 119.6 . . ?
C79 C80 H80 119.0 . . ?
C81 C80 C79 121.9(14) . . ?
C81 C80 H80 119.0 . . ?
C80 C81 C82 116.2(15) . . ?
C80 C81 C84 121.6(15) . . ?
C82 C81 C84 122.2(16) . . ?
C81 C82 H82 118.6 . . ?
C83 C82 C81 122.7(16) . . ?
C83 C82 H82 118.6 . . ?
C78 C83 C82 121.4(16) . . ?
C78 C83 H83 119.3 . . ?
C82 C83 H83 119.3 . . ?
C81 C84 H84A 109.5 . . ?
C81 C84 H84B 109.5 . . ?
C81 C84 H84C 109.5 . . ?
H84A C84 H84B 109.5 . . ?
H84A C84 H84C 109.5 . . ?
H84B C84 H84C 109.5 . . ?

loop_
_geom_bond_atom_site_label_1
_geom_bond_atom_site_label_2
_geom_bond_distance
_geom_bond_site_symmetry_2
_geom_bond_publ_flag
U1 N1 1.982(14) . ?
U1 N2 1.962(17) . ?
U1 C1 2.771(14) . ?
U1 C2 2.791(16) . ?
U1 C3 2.761(16) . ?
U1 C4 2.802(16) . ?
U1 C5 2.804(15) . ?
U1 C15 2.755(13) . ?
U1 C16 2.749(15) . ?
U1 C17 2.796(16) . ?
U1 C18 2.763(14) . ?
U1 C19 2.765(15) . ?
Si1 C1 1.850(16) . ?
Si1 C6 1.87(2) . ?
Si1 C7 1.888(18) . ?
Si1 C8 1.841(18) . ?
Si2 C2 1.847(18) . ?
Si2 C9 1.885(17) . ?
Si2 C10 1.885(17) . ?
Si2 C11 1.85(2) . ?
Si3 C4 1.871(17) . ?
Si3 C12 1.87(2) . ?
Si3 C13 1.84(2) . ?
Si3 C14 1.861(18) . ?
Si4 C15 1.874(15) . ?
Si4 C20 1.887(18) . ?
Si4 C21 1.884(19) . ?
Si4 C22 1.861(18) . ?
Si5 C16 1.859(16) . ?
Si5 C23 1.859(17) . ?
Si5 C24 1.863(17) . ?
Si5 C25 1.820(19) . ?
Si6 C18 1.913(16) . ?
Si6 C26 1.868(19) . ?
Si6 C27 1.86(2) . ?
Si6 C28 1.86(2) . ?
N1 C29 1.35(2) . ?
N2 C36 1.41(2) . ?
C1 C2 1.50(2) . ?
C1 C5 1.44(2) . ?
C2 C3 1.44(2) . ?
C3 H3 0.9300 . ?
C3 C4 1.40(2) . ?
C4 C5 1.45(2) . ?
C5 H5 0.9300 . ?
C6 H6A 0.9600 . ?
C6 H6B 0.9600 . ?
C6 H6C 0.9600 . ?
C7 H7A 0.9600 . ?
C7 H7B 0.9600 . ?
C7 H7C 0.9600 . ?
C8 H8A 0.9600 . ?
C8 H8B 0.9600 . ?
C8 H8C 0.9600 . ?
C9 H9A 0.9600 . ?
C9 H9B 0.9600 . ?
C9 H9C 0.9600 . ?
C10 H10A 0.9600 . ?
C10 H10B 0.9600 . ?
C10 H10C 0.9600 . ?
C11 H11A 0.9600 . ?
C11 H11B 0.9600 . ?
C11 H11C 0.9600 . ?
C12 H12A 0.9600 . ?
C12 H12B 0.9600 . ?
C12 H12C 0.9600 . ?
C13 H13A 0.9600 . ?
C13 H13B 0.9600 . ?
C13 H13C 0.9600 . ?
C14 H14A 0.9600 . ?
C14 H14B 0.9600 . ?
C14 H14C 0.9600 . ?
C15 C16 1.47(2) . ?
C15 C19 1.41(2) . ?
C16 C17 1.43(2) . ?
C17 H17 0.9300 . ?
C17 C18 1.42(2) . ?
C18 C19 1.42(2) . ?
C19 H19 0.9300 . ?
C20 H20A 0.9600 . ?
C20 H20B 0.9600 . ?
C20 H20C 0.9600 . ?
C21 H21A 0.9600 . ?
C21 H21B 0.9600 . ?
C21 H21C 0.9600 . ?
C22 H22A 0.9600 . ?
C22 H22B 0.9600 . ?
C22 H22C 0.9600 . ?
C23 H23A 0.9600 . ?
C23 H23B 0.9600 . ?
C23 H23C 0.9600 . ?
C24 H24A 0.9600 . ?
C24 H24B 0.9600 . ?
C24 H24C 0.9600 . ?
C25 H25A 0.9600 . ?
C25 H25B 0.9600 . ?
C25 H25C 0.9600 . ?
C26 H26A 0.9600 . ?
C26 H26B 0.9600 . ?
C26 H26C 0.9600 . ?
C27 H27A 0.9600 . ?
C27 H27B 0.9600 . ?
C27 H27C 0.9600 . ?
C28 H28A 0.9600 . ?
C28 H28B 0.9600 . ?
C28 H28C 0.9600 . ?
C29 C30 1.43(2) . ?
C29 C34 1.37(2) . ?
C30 H30 0.9300 . ?
C30 C31 1.39(2) . ?
C31 H31 0.9300 . ?
C31 C32 1.41(2) . ?
C32 C33 1.40(2) . ?
C32 C35 1.49(2) . ?
C33 H33 0.9300 . ?
C33 C34 1.38(2) . ?
C34 H34 0.9300 . ?
C35 H35A 0.9600 . ?
C35 H35B 0.9600 . ?
C35 H35C 0.9600 . ?
C36 C37 1.37(2) . ?
C36 C41 1.43(2) . ?
C37 H37 0.9300 . ?
C37 C38 1.36(2) . ?
C38 H38 0.9300 . ?
C38 C39 1.46(2) . ?
C39 C40 1.36(3) . ?
C39 C42 1.50(3) . ?
C40 H40 0.9300 . ?
C40 C41 1.37(3) . ?
C41 H41 0.9300 . ?
C42 H42A 0.9600 . ?
C42 H42B 0.9600 . ?
C42 H42C 0.9600 . ?
U2 N3 2.015(14) . ?
U2 N4 1.997(15) . ?
U2 C43 2.744(16) . ?
U2 C44 2.764(15) . ?
U2 C45 2.758(15) . ?
U2 C46 2.792(16) . ?
U2 C47 2.720(16) . ?
U2 C57 2.790(17) . ?
U2 C58 2.750(16) . ?
U2 C59 2.808(16) . ?
U2 C60 2.771(15) . ?
U2 C61 2.737(15) . ?
Si7 C43 1.874(17) . ?
Si7 C48 1.875(18) . ?
Si7 C49 1.86(2) . ?
Si7 C50 1.872(15) . ?
Si8 C44 1.890(16) . ?
Si8 C51 1.865(16) . ?
Si8 C52 1.878(16) . ?
Si8 C53 1.86(2) . ?
Si9 C46 1.856(17) . ?
Si9 C54 1.87(2) . ?
Si9 C55 1.85(3) . ?
Si9 C56 1.900(19) . ?
Si10 C57 1.840(17) . ?
Si10 C62 1.864(15) . ?
Si10 C63 1.896(18) . ?
Si10 C64 1.869(17) . ?
Si11 C58 1.859(17) . ?
Si11 C65 1.869(17) . ?
Si11 C66 1.876(16) . ?
Si11 C67 1.866(15) . ?
Si12 C60 1.898(16) . ?
Si12 C68 1.84(2) . ?
Si12 C69 1.84(2) . ?
Si12 C70 1.84(2) . ?
N3 C71 1.34(2) . ?
N4 C78 1.35(2) . ?
C43 C44 1.45(2) . ?
C43 C47 1.42(2) . ?
C44 C45 1.42(2) . ?
C45 H45 0.9300 . ?
C45 C46 1.41(2) . ?
C46 C47 1.45(2) . ?
C47 H47 0.9300 . ?
C48 H48A 0.9600 . ?
C48 H48B 0.9600 . ?
C48 H48C 0.9600 . ?
C49 H49A 0.9600 . ?
C49 H49B 0.9600 . ?
C49 H49C 0.9600 . ?
C50 H50A 0.9600 . ?
C50 H50B 0.9600 . ?
C50 H50C 0.9600 . ?
C51 H51A 0.9600 . ?
C51 H51B 0.9600 . ?
C51 H51C 0.9600 . ?
C52 H52A 0.9600 . ?
C52 H52B 0.9600 . ?
C52 H52C 0.9600 . ?
C53 H53A 0.9600 . ?
C53 H53B 0.9600 . ?
C53 H53C 0.9600 . ?
C54 H54A 0.9600 . ?
C54 H54B 0.9600 . ?
C54 H54C 0.9600 . ?
C55 H55A 0.9600 . ?
C55 H55B 0.9600 . ?
C55 H55C 0.9600 . ?
C56 H56A 0.9600 . ?
C56 H56B 0.9600 . ?
C56 H56C 0.9600 . ?
C57 C58 1.47(2) . ?
C57 C61 1.48(2) . ?
C58 C59 1.48(2) . ?
C59 H59 0.9300 . ?
C59 C60 1.44(2) . ?
C60 C61 1.40(2) . ?
C61 H61 0.9300 . ?
C62 H62A 0.9600 . ?
C62 H62B 0.9600 . ?
C62 H62C 0.9600 . ?
C63 H63A 0.9600 . ?
C63 H63B 0.9600 . ?
C63 H63C 0.9600 . ?
C64 H64A 0.9600 . ?
C64 H64B 0.9600 . ?
C64 H64C 0.9600 . ?
C65 H65A 0.9600 . ?
C65 H65B 0.9600 . ?
C65 H65C 0.9600 . ?
C66 H66A 0.9600 . ?
C66 H66B 0.9600 . ?
C66 H66C 0.9600 . ?
C67 H67A 0.9600 . ?
C67 H67B 0.9600 . ?
C67 H67C 0.9600 . ?
C68 H68A 0.9600 . ?
C68 H68B 0.9600 . ?
C68 H68C 0.9600 . ?
C69 H69A 0.9600 . ?
C69 H69B 0.9600 . ?
C69 H69C 0.9600 . ?
C70 H70A 0.9600 . ?
C70 H70B 0.9600 . ?
C70 H70C 0.9600 . ?
C71 C72 1.36(2) . ?
C71 C76 1.42(2) . ?
C72 H72 0.9300 . ?
C72 C73 1.39(2) . ?
C73 H73 0.9300 . ?
C73 C74 1.41(2) . ?
C74 C75 1.38(2) . ?
C74 C77 1.52(2) . ?
C75 H75 0.9300 . ?
C75 C76 1.38(2) . ?
C76 H76 0.9300 . ?
C77 H77A 0.9600 . ?
C77 H77B 0.9600 . ?
C77 H77C 0.9600 . ?
C78 C79 1.42(2) . ?
C78 C83 1.38(2) . ?
C79 H79 0.9300 . ?
C79 C80 1.41(2) . ?
C80 H80 0.9300 . ?
C80 C81 1.38(2) . ?
C81 C82 1.40(2) . ?
C81 C84 1.50(2) . ?
C82 H82 0.9300 . ?
C82 C83 1.39(2) . ?
C83 H83 0.9300 . ?
C84 H84A 0.9600 . ?
C84 H84B 0.9600 . ?
C84 H84C 0.9600 . ?

loop_
_platon_squeeze_void_nr
_platon_squeeze_void_average_x
_platon_squeeze_void_average_y
_platon_squeeze_void_average_z
_platon_squeeze_void_volume
_platon_squeeze_void_count_electrons
_platon_squeeze_void_content
1 0.024 0.500 0.520 1495 438 ' '
2 0.500 0.000 0.000 35 -2 ' '

loop_
_twin_individual_id
_twin_individual_mass_fraction_refined
1 0.806(3)
2 0.194(3)
